data_4024591
loop_
_publ_author_name
'Ondrej Kundrat'
'Ivana Cisarova'
'Stanislav B\"ohm'
'Michaela Pojarova'
'Pavel Lhotak'

_publ_section_title
;
Uncommon Regioselectivity in Thiacalix[4]arene Formylation
;
_journal_name_full 'Journal of Organic Chemistry'
_journal_page_first 4592
_journal_page_last 4596
_journal_paper_doi 10.1021/jo9005574
_journal_volume 74
_journal_year 2009
_chemical_formula_sum 'C39 H42 Cl2 O6 S4'
_chemical_formula_weight 805.87
_chemical_name_systematic
; 
 ? 
;
_space_group_IT_number 29
_symmetry_cell_setting orthorhombic
_symmetry_space_group_name_Hall 'P 2c -2ac'
_symmetry_space_group_name_H-M 'P c a 21'
_atom_sites_solution_hydrogens geom
_atom_sites_solution_primary direct
_atom_sites_solution_secondary difmap
_audit_creation_method SHELXL-97
_cell_angle_alpha 90.00
_cell_angle_beta 90.00
_cell_angle_gamma 90.00
_cell_formula_units_Z 8
_cell_length_a 17.725(4)
_cell_length_b 18.442(4)
_cell_length_c 24.145(5)
_cell_measurement_temperature 173(2)
_cell_volume 7892(3)
_computing_cell_refinement 'COLLECT and DENZO'
_computing_data_collection 'COLLECT (Hooft, 1998) and DENZO (Otwinowski & Minor, 1997)'
_computing_data_reduction 'COLLECT and DENZO'
_computing_structure_refinement 'SHELXL-97 (Sheldrick, 1997)'
_computing_structure_solution 'SHELXS-97 (Sheldrick, 1990)'
_diffrn_ambient_temperature 150(2)
_diffrn_measured_fraction_theta_full 0.899
_diffrn_measured_fraction_theta_max 0.899
_diffrn_measurement_device_type 'Nonius KappaCCD area detector'
_diffrn_measurement_method '\f and \w scans to fill the Ewald sphere'
_diffrn_radiation_monochromator graphite
_diffrn_radiation_source 'fine-focus sealed tube'
_diffrn_radiation_type MoK\a
_diffrn_radiation_wavelength 0.71073
_diffrn_reflns_av_R_equivalents 0.0000
_diffrn_reflns_av_sigmaI/netI 0.0254
_diffrn_reflns_limit_h_max 23
_diffrn_reflns_limit_h_min -23
_diffrn_reflns_limit_k_max 22
_diffrn_reflns_limit_k_min -22
_diffrn_reflns_limit_l_max 31
_diffrn_reflns_limit_l_min -31
_diffrn_reflns_number 17473
_diffrn_reflns_theta_full 28.52
_diffrn_reflns_theta_max 28.52
_diffrn_reflns_theta_min 1.10
_exptl_absorpt_coefficient_mu 0.421
_exptl_absorpt_correction_type integration
_exptl_crystal_colour yellow
_exptl_crystal_density_diffrn 1.356
_exptl_crystal_density_method 'not measured'
_exptl_crystal_description blocks
_exptl_crystal_F_000 3376
_exptl_crystal_size_max 0.5
_exptl_crystal_size_mid 0.4
_exptl_crystal_size_min 0.4
_refine_diff_density_max 0.760
_refine_diff_density_min -0.955
_refine_diff_density_rms 0.060
_refine_ls_abs_structure_details 'Flack H D (1983), Acta Cryst. A39, 876-881'
_refine_ls_abs_structure_Flack 0.0(6)
_refine_ls_extinction_method none
_refine_ls_goodness_of_fit_ref 1.021
_refine_ls_hydrogen_treatment constr
_refine_ls_matrix_type full
_refine_ls_number_parameters 947
_refine_ls_number_reflns 17473
_refine_ls_number_restraints 37
_refine_ls_restrained_S_all 1.022
_refine_ls_R_factor_all 0.0539
_refine_ls_R_factor_gt 0.0455
_refine_ls_shift/su_max 0.008
_refine_ls_shift/su_mean 0.001
_refine_ls_structure_factor_coef Fsqd
_refine_ls_weighting_details 'calc w=1/[\s^2^(Fo^2^)+(0.0741P)^2^+4.9988P] where P=(Fo^2^+2Fc^2^)/3'
_refine_ls_weighting_scheme calc
_refine_ls_wR_factor_gt 0.1191
_refine_ls_wR_factor_ref 0.1269
_reflns_number_gt 15723
_reflns_number_total 17473
_reflns_threshold_expression >2sigma(I)
_cod_data_source_file jo9005574_si_003.cif
_cod_data_source_block ok419-3-lhotak-vscht-4
_cod_original_sg_symbol_H-M Pca2(1)
_cod_database_code 4024591

loop_
_symmetry_equiv_pos_as_xyz
'x, y, z'
'-x, -y, z+1/2'
'x+1/2, -y, z'
'-x+1/2, y, z+1/2'

loop_
_atom_site_label
_atom_site_type_symbol
_atom_site_fract_x
_atom_site_fract_y
_atom_site_fract_z
_atom_site_U_iso_or_equiv
_atom_site_adp_type
_atom_site_occupancy
_atom_site_symmetry_multiplicity
_atom_site_calc_flag
_atom_site_refinement_flags
_atom_site_disorder_assembly
_atom_site_disorder_group
S2A S 0.60158(3) 0.20444(3) 0.20829(2) 0.03076(12) Uani 1 1 d . A 1
S8A S 0.89610(3) 0.20097(4) 0.25073(3) 0.03676(14) Uani 1 1 d . A 1
S14A S 0.85522(3) -0.01343(3) 0.41504(3) 0.03756(14) Uani 1 1 d . A 1
S20A S 0.55650(3) 0.00214(3) 0.38209(3) 0.03103(12) Uani 1 1 d . A 1
O5A O 0.65308(11) 0.07981(11) 0.06270(8) 0.0450(5) Uani 1 1 d . A 1
O6A O 0.57515(11) -0.23004(11) 0.33829(11) 0.0595(6) Uani 1 1 d . A 1
C1A C 0.58032(11) 0.18113(12) 0.27794(9) 0.0256(4) Uani 1 1 d . A 1
C3A C 0.69002(12) 0.17029(11) 0.19494(9) 0.0253(4) Uani 1 1 d . A 1
C4A C 0.70318(12) 0.13243(12) 0.14466(9) 0.0277(5) Uani 1 1 d . A 1
C5A C 0.77409(13) 0.11466(13) 0.12931(10) 0.0329(5) Uani 1 1 d . A 1
H5A H 0.7836 0.0898 0.0956 0.040 Uiso 1 1 calc R A 1
C6A C 0.83097(13) 0.13344(14) 0.16346(10) 0.0343(5) Uani 1 1 d . A 1
H6A H 0.8812 0.1211 0.1534 0.041 Uiso 1 1 calc R A 1
C7A C 0.81863(12) 0.17071(13) 0.21343(10) 0.0300(5) Uani 1 1 d . A 1
C9A C 0.88389(11) 0.17381(12) 0.32075(10) 0.0280(5) Uani 1 1 d . A 1
C10A C 0.90806(13) 0.22499(13) 0.36053(11) 0.0330(5) Uani 1 1 d . A 1
H10A H 0.9208 0.2730 0.3499 0.040 Uiso 1 1 calc R A 1
C11A C 0.91276(13) 0.20332(14) 0.41572(11) 0.0346(5) Uani 1 1 d . A 1
H11A H 0.9298 0.2367 0.4430 0.042 Uiso 1 1 calc R A 1
C12A C 0.89225(13) 0.13160(14) 0.43166(10) 0.0335(5) Uani 1 1 d . A 1
H12A H 0.8954 0.1179 0.4695 0.040 Uiso 1 1 calc R A 1
C13A C 0.86724(11) 0.08046(12) 0.39197(10) 0.0294(5) Uani 1 1 d . A 1
C15A C 0.77106(12) -0.04818(12) 0.39128(9) 0.0289(5) Uani 1 1 d . A 1
C16A C 0.77016(12) -0.12623(12) 0.38170(10) 0.0316(5) Uani 1 1 d . A 1
H16A H 0.8160 -0.1526 0.3848 0.038 Uiso 1 1 calc R A 1
C17A C 0.70605(13) -0.16243(12) 0.36848(10) 0.0316(5) Uani 1 1 d . A 1
H17A H 0.7059 -0.2133 0.3625 0.038 Uiso 1 1 calc R A 1
C18A C 0.64133(13) -0.12175(12) 0.36414(10) 0.0299(5) Uani 1 1 d . A 1
C19A C 0.64167(12) -0.04320(12) 0.37486(9) 0.0261(4) Uani 1 1 d . A 1
C21A C 0.56017(11) 0.09358(12) 0.35242(9) 0.0260(4) Uani 1 1 d . A 1
C22A C 0.52309(12) 0.14971(13) 0.38121(10) 0.0325(5) Uani 1 1 d . A 1
H22A H 0.5028 0.1397 0.4168 0.039 Uiso 1 1 calc R A 1
C23A C 0.51484(13) 0.22093(13) 0.35899(11) 0.0357(6) Uani 1 1 d . A 1
H23A H 0.4896 0.2573 0.3798 0.043 Uiso 1 1 calc R A 1
C24A C 0.54363(12) 0.23705(13) 0.30724(10) 0.0320(5) Uani 1 1 d . A 1
H24A H 0.5388 0.2843 0.2919 0.038 Uiso 1 1 calc R A 1
C25A C 0.74811(13) 0.19008(11) 0.22883(9) 0.0258(4) Uani 1 1 d . A 1
C26A C 0.86200(11) 0.10099(12) 0.33619(10) 0.0282(5) Uani 1 1 d . A 1
C27A C 0.70659(11) -0.00642(11) 0.38725(9) 0.0250(4) Uani 1 1 d . A 1
C28A C 0.58911(11) 0.10909(12) 0.30006(9) 0.0244(4) Uani 1 1 d . A 1
C41A C 0.64339(14) 0.10829(13) 0.10740(10) 0.0347(5) Uani 1 1 d . A 1
H41A H 0.5928 0.1155 0.1191 0.042 Uiso 1 1 calc R A 1
C42A C 0.57623(14) -0.16337(14) 0.34651(13) 0.0423(6) Uani 1 1 d . A 1
H42A H 0.5305 -0.1376 0.3407 0.051 Uiso 1 1 calc R A 1
C43A C 0.5020(4) 0.0059(3) 0.02482(19) 0.0569(12) Uani 0.60 1 d PD B 1
H43A H 0.5502 0.0107 0.0453 0.068 Uiso 0.60 1 calc PR B 1
H43B H 0.5155 -0.0011 -0.0146 0.068 Uiso 0.60 1 calc PR B 1
Cl1A Cl 0.45843(11) 0.08880(12) 0.02885(13) 0.1194(7) Uani 0.60 1 d PDU B 1
Cl2A Cl 0.46046(17) -0.07713(17) 0.04740(15) 0.1132(5) Uani 0.60 1 d PDU B 1
C43B C 0.4946(6) -0.0029(5) 0.0425(3) 0.0569(12) Uani 0.40 1 d PD C 2
H43C H 0.4846 0.0162 0.0049 0.068 Uiso 0.40 1 calc PR C 2
H43D H 0.5499 -0.0044 0.0480 0.068 Uiso 0.40 1 calc PR C 2
Cl1B Cl 0.45452(17) 0.05405(18) 0.0911(2) 0.1194(7) Uani 0.40 1 d PDU C 2
Cl2B Cl 0.4587(3) -0.0886(3) 0.0479(3) 0.1132(5) Uani 0.40 1 d PDU C 2
Cl1M Cl 1.03365(6) 0.54544(5) 0.33851(5) 0.0783(3) Uani 1 1 d . D 1
Cl2M Cl 1.01799(5) 0.39409(5) 0.29363(3) 0.0595(2) Uani 1 1 d . D 1
C43M C 0.99606(19) 0.48980(18) 0.28456(13) 0.0520(8) Uani 1 1 d . D 1
H43E H 1.0166 0.5063 0.2486 0.062 Uiso 1 1 calc R D 1
H43F H 0.9406 0.4959 0.2834 0.062 Uiso 1 1 calc R D 1
O1A O 0.73536(8) 0.22765(8) 0.27724(6) 0.0277(3) Uani 1 1 d . A 1
C29A C 0.74042(15) 0.30868(13) 0.27122(10) 0.0372(6) Uani 1 1 d . A 1
H29A H 0.7919 0.3225 0.2593 0.045 Uiso 1 1 calc R A 1
H29B H 0.7043 0.3254 0.2427 0.045 Uiso 1 1 calc R A 1
C30A C 0.72250(16) 0.34391(14) 0.32583(11) 0.0408(6) Uani 1 1 d . A 1
H30A H 0.7569 0.3245 0.3545 0.049 Uiso 1 1 calc R A 1
H30B H 0.6702 0.3313 0.3367 0.049 Uiso 1 1 calc R A 1
C31A C 0.7306(2) 0.42898(16) 0.32348(14) 0.0582(8) Uani 1 1 d . A 1
H31A H 0.7828 0.4417 0.3142 0.087 Uiso 1 1 calc R A 1
H31B H 0.7175 0.4497 0.3596 0.087 Uiso 1 1 calc R A 1
H31C H 0.6966 0.4484 0.2951 0.087 Uiso 1 1 calc R A 1
O2A O 0.83336(8) 0.05211(8) 0.29838(7) 0.0304(4) Uani 1 1 d . A 1
C32A C 0.88490(14) 0.00191(15) 0.27302(13) 0.0430(6) Uani 1 1 d . A 1
H32A H 0.9158 -0.0218 0.3020 0.052 Uiso 1 1 calc R A 1
H32B H 0.9193 0.0284 0.2478 0.052 Uiso 1 1 calc R A 1
C33A C 0.84145(16) -0.05550(16) 0.24055(13) 0.0472(7) Uani 1 1 d . A 1
H33A H 0.8031 -0.0771 0.2654 0.057 Uiso 1 1 calc R A 1
H33B H 0.8142 -0.0312 0.2099 0.057 Uiso 1 1 calc R A 1
C34A C 0.8883(2) -0.1158(2) 0.2164(2) 0.1065(15) Uani 1 1 d U A 1
H34A H 0.9253 -0.0955 0.1906 0.160 Uiso 1 1 calc R A 1
H34B H 0.8554 -0.1499 0.1967 0.160 Uiso 1 1 calc R A 1
H34C H 0.9146 -0.1414 0.2463 0.160 Uiso 1 1 calc R A 1
O3A O 0.70705(8) 0.07029(8) 0.39228(7) 0.0294(3) Uani 1 1 d . A 1
C35A C 0.70574(14) 0.10085(14) 0.44747(11) 0.0366(6) Uani 1 1 d . A 1
H35A H 0.7493 0.0831 0.4692 0.044 Uiso 1 1 calc R A 1
H35B H 0.6588 0.0868 0.4669 0.044 Uiso 1 1 calc R A 1
C36A C 0.70986(15) 0.18552(14) 0.44075(12) 0.0400(6) Uani 1 1 d . A 1
H36A H 0.7527 0.1980 0.4163 0.048 Uiso 1 1 calc R A 1
H36B H 0.6630 0.2029 0.4228 0.048 Uiso 1 1 calc R A 1
C37A C 0.7197(2) 0.22444(17) 0.49655(14) 0.0598(9) Uani 1 1 d . A 1
H37A H 0.6761 0.2143 0.5202 0.090 Uiso 1 1 calc R A 1
H37B H 0.7237 0.2768 0.4903 0.090 Uiso 1 1 calc R A 1
H37C H 0.7657 0.2070 0.5147 0.090 Uiso 1 1 calc R A 1
O4A O 0.62735(8) 0.05536(8) 0.27173(6) 0.0250(3) Uani 1 1 d . A 1
C38A C 0.58353(12) 0.00425(13) 0.24024(10) 0.0319(5) Uani 1 1 d . A 1
H38A H 0.5562 0.0302 0.2105 0.038 Uiso 1 1 calc R A 1
H38B H 0.5456 -0.0187 0.2647 0.038 Uiso 1 1 calc R A 1
C39A C 0.63300(13) -0.05420(13) 0.21466(11) 0.0348(5) Uani 1 1 d . A 1
H39A H 0.6626 -0.0776 0.2445 0.042 Uiso 1 1 calc R A 1
H39B H 0.6692 -0.0308 0.1891 0.042 Uiso 1 1 calc R A 1
C40A C 0.58994(18) -0.11334(18) 0.18277(15) 0.0590(9) Uani 1 1 d . A 1
H40A H 0.5519 -0.1352 0.2071 0.089 Uiso 1 1 calc R A 1
H40B H 0.6254 -0.1508 0.1705 0.089 Uiso 1 1 calc R A 1
H40C H 0.5651 -0.0918 0.1505 0.089 Uiso 1 1 calc R A 1
S2M S 0.37881(3) 0.28827(3) 0.46713(2) 0.03069(12) Uani 1 1 d . E 1
S8M S 0.08235(3) 0.31131(4) 0.49702(3) 0.03886(15) Uani 1 1 d . E 1
S14M S 0.12785(3) 0.51225(3) 0.66970(3) 0.03389(13) Uani 1 1 d . E 1
S20M S 0.42476(3) 0.50386(3) 0.63212(3) 0.03217(13) Uani 1 1 d . E 1
O5M O 0.34488(12) 0.40870(13) 0.31643(8) 0.0539(5) Uani 1 1 d . E 1
O6M O 0.39767(11) 0.73124(11) 0.57599(10) 0.0507(5) Uani 1 1 d . E 1
C1M C 0.40083(11) 0.31732(12) 0.53527(9) 0.0249(4) Uani 1 1 d . E 1
C3M C 0.29366(12) 0.32718(12) 0.44857(9) 0.0268(5) Uani 1 1 d . E 1
C4M C 0.28658(13) 0.36319(12) 0.39730(9) 0.0298(5) Uani 1 1 d . E 1
C5M C 0.21688(14) 0.38360(13) 0.37886(10) 0.0338(5) Uani 1 1 d . E 1
H5M H 0.2112 0.4065 0.3439 0.041 Uiso 1 1 calc R E 1
C6M C 0.15677(13) 0.37073(13) 0.41098(10) 0.0340(5) Uani 1 1 d . E 1
H6M H 0.1083 0.3859 0.3988 0.041 Uiso 1 1 calc R E 1
C7M C 0.16369(12) 0.33534(12) 0.46213(10) 0.0292(5) Uani 1 1 d . E 1
C9M C 0.09453(11) 0.33315(13) 0.56798(11) 0.0308(5) Uani 1 1 d . E 1
C10M C 0.06985(13) 0.28006(13) 0.60649(12) 0.0374(6) Uani 1 1 d . E 1
H10M H 0.0552 0.2333 0.5940 0.045 Uiso 1 1 calc R E 1
C11M C 0.06724(13) 0.29689(14) 0.66216(12) 0.0378(6) Uani 1 1 d . E 1
H11M H 0.0506 0.2617 0.6882 0.045 Uiso 1 1 calc R E 1
C12M C 0.08955(12) 0.36722(14) 0.68069(11) 0.0341(5) Uani 1 1 d . E 1
H12M H 0.0877 0.3784 0.7191 0.041 Uiso 1 1 calc R E 1
C13M C 0.11435(11) 0.42031(12) 0.64276(10) 0.0283(5) Uani 1 1 d . E 1
C15M C 0.20940(12) 0.54930(12) 0.64249(9) 0.0277(5) Uani 1 1 d . E 1
C16M C 0.20779(13) 0.62604(12) 0.63076(10) 0.0303(5) Uani 1 1 d . E 1
H16M H 0.1616 0.6516 0.6347 0.036 Uiso 1 1 calc R E 1
C17M C 0.27030(14) 0.66294(13) 0.61417(9) 0.0328(5) Uani 1 1 d . E 1
H17M H 0.2688 0.7133 0.6058 0.039 Uiso 1 1 calc R E 1
C18M C 0.33556(13) 0.62340(13) 0.61023(9) 0.0295(5) Uani 1 1 d . E 1
C19M C 0.33808(12) 0.54649(12) 0.62423(9) 0.0271(5) Uani 1 1 d . E 1
C21M C 0.42240(11) 0.41051(12) 0.60601(9) 0.0269(5) Uani 1 1 d . E 1
C22M C 0.46281(12) 0.35765(14) 0.63608(10) 0.0335(5) Uani 1 1 d . E 1
H22M H 0.4848 0.3706 0.6706 0.040 Uiso 1 1 calc R E 1
C23M C 0.47149(13) 0.28529(14) 0.61610(11) 0.0367(6) Uani 1 1 d . E 1
H23M H 0.4989 0.2510 0.6375 0.044 Uiso 1 1 calc R E 1
C24M C 0.44049(13) 0.26448(13) 0.56611(10) 0.0324(5) Uani 1 1 d . E 1
H24M H 0.4456 0.2162 0.5529 0.039 Uiso 1 1 calc R E 1
C25M C 0.23194(12) 0.31268(11) 0.48098(9) 0.0255(4) Uani 1 1 d . E 1
C26M C 0.11711(11) 0.40406(12) 0.58621(10) 0.0273(5) Uani 1 1 d . E 1
C27M C 0.27408(11) 0.50815(11) 0.63908(9) 0.0249(4) Uani 1 1 d . E 1
C28M C 0.39145(10) 0.39067(12) 0.55520(9) 0.0238(4) Uani 1 1 d . E 1
C41M C 0.34972(15) 0.38289(14) 0.36256(10) 0.0385(6) Uani 1 1 d . E 1
H41M H 0.3989 0.3750 0.3770 0.046 Uiso 1 1 calc R E 1
C42M C 0.39880(14) 0.66465(14) 0.58742(11) 0.0385(6) Uani 1 1 d . E 1
H42M H 0.4444 0.6391 0.5807 0.046 Uiso 1 1 calc R E 1
O1M O 0.23944(8) 0.27643(8) 0.53066(6) 0.0279(3) Uani 1 1 d . E 1
C29M C 0.23260(17) 0.19513(13) 0.52545(11) 0.0404(6) Uani 1 1 d . E 1
H29C H 0.1818 0.1824 0.5116 0.049 Uiso 1 1 calc R E 1
H29D H 0.2703 0.1769 0.4986 0.049 Uiso 1 1 calc R E 1
C30M C 0.24524(19) 0.16066(15) 0.58052(12) 0.0482(7) Uani 1 1 d . E 1
H30C H 0.2051 0.1766 0.6063 0.058 Uiso 1 1 calc R E 1
H30D H 0.2941 0.1775 0.5956 0.058 Uiso 1 1 calc R E 1
C31M C 0.2456(2) 0.07562(16) 0.57766(15) 0.0587(8) Uani 1 1 d . E 1
H31D H 0.1948 0.0582 0.5685 0.088 Uiso 1 1 calc R E 1
H31E H 0.2610 0.0559 0.6136 0.088 Uiso 1 1 calc R E 1
H31F H 0.2811 0.0597 0.5490 0.088 Uiso 1 1 calc R E 1
O2M O 0.14491(8) 0.45596(8) 0.54944(6) 0.0285(4) Uani 1 1 d . E 1
C32M C 0.09225(12) 0.50805(14) 0.52741(11) 0.0357(6) Uani 1 1 d . E 1
H32C H 0.0674 0.5340 0.5583 0.043 Uiso 1 1 calc R E 1
H32D H 0.0528 0.4824 0.5060 0.043 Uiso 1 1 calc R E 1
C33M C 0.13149(13) 0.56257(13) 0.49013(10) 0.0325(5) Uani 1 1 d . E 1
H33C H 0.1518 0.5365 0.4575 0.039 Uiso 1 1 calc R E 1
H33D H 0.1749 0.5833 0.5105 0.039 Uiso 1 1 calc R E 1
C34M C 0.08179(15) 0.62512(15) 0.46959(13) 0.0454(7) Uani 1 1 d . E 1
H34D H 0.0373 0.6054 0.4507 0.068 Uiso 1 1 calc R E 1
H34E H 0.1106 0.6553 0.4437 0.068 Uiso 1 1 calc R E 1
H34F H 0.0657 0.6546 0.5012 0.068 Uiso 1 1 calc R E 1
O3M O 0.27506(8) 0.43201(8) 0.64455(7) 0.0301(4) Uani 1 1 d . E 1
C35M C 0.28117(14) 0.40054(14) 0.69877(11) 0.0378(6) Uani 1 1 d . E 1
H35C H 0.2392 0.4171 0.7227 0.045 Uiso 1 1 calc R E 1
H35D H 0.3295 0.4146 0.7163 0.045 Uiso 1 1 calc R E 1
C36M C 0.27760(15) 0.31572(14) 0.69040(11) 0.0398(6) Uani 1 1 d . E 1
H36C H 0.2307 0.3033 0.6702 0.048 Uiso 1 1 calc R E 1
H36D H 0.3208 0.3003 0.6672 0.048 Uiso 1 1 calc R E 1
C37M C 0.2795(2) 0.27391(17) 0.74489(14) 0.0584(9) Uani 1 1 d . E 1
H37D H 0.3258 0.2859 0.7651 0.088 Uiso 1 1 calc R E 1
H37E H 0.2782 0.2217 0.7372 0.088 Uiso 1 1 calc R E 1
H37F H 0.2355 0.2872 0.7673 0.088 Uiso 1 1 calc R E 1
O4M O 0.35008(8) 0.44148(8) 0.52644(6) 0.0264(3) Uani 1 1 d . E 1
C38M C 0.39161(13) 0.48958(13) 0.49055(10) 0.0312(5) Uani 1 1 d . E 1
H38C H 0.4171 0.4609 0.4614 0.037 Uiso 1 1 calc R E 1
H38D H 0.4309 0.5149 0.5123 0.037 Uiso 1 1 calc R E 1
C39M C 0.34033(14) 0.54508(14) 0.46370(12) 0.0393(6) Uani 1 1 d . E 1
H39C H 0.3001 0.5194 0.4430 0.047 Uiso 1 1 calc R E 1
H39D H 0.3158 0.5743 0.4930 0.047 Uiso 1 1 calc R E 1
C40M C 0.3815(2) 0.5954(2) 0.42452(17) 0.0708(10) Uani 1 1 d . E 1
H40D H 0.4263 0.6151 0.4430 0.106 Uiso 1 1 calc R E 1
H40E H 0.3480 0.6353 0.4138 0.106 Uiso 1 1 calc R E 1
H40F H 0.3969 0.5685 0.3914 0.106 Uiso 1 1 calc R E 1

loop_
_atom_site_aniso_label
_atom_site_aniso_U_11
_atom_site_aniso_U_22
_atom_site_aniso_U_33
_atom_site_aniso_U_23
_atom_site_aniso_U_13
_atom_site_aniso_U_12
S2A 0.0249(2) 0.0393(3) 0.0281(2) 0.0044(2) -0.0003(2) 0.0070(2)
S8A 0.0234(2) 0.0516(4) 0.0354(3) -0.0011(3) 0.0042(2) -0.0092(2)
S14A 0.0275(2) 0.0324(3) 0.0528(4) 0.0053(3) -0.0140(2) 0.0007(2)
S20A 0.0215(2) 0.0321(3) 0.0395(3) 0.0055(2) 0.0070(2) -0.0009(2)
O5A 0.0497(10) 0.0517(11) 0.0338(9) -0.0113(8) -0.0076(8) 0.0020(9)
O6A 0.0378(10) 0.0396(10) 0.1011(18) -0.0180(11) 0.0024(11) -0.0107(8)
C1A 0.0190(8) 0.0297(11) 0.0283(10) -0.0027(8) 0.0017(7) 0.0013(8)
C3A 0.0273(9) 0.0232(10) 0.0253(10) 0.0032(8) 0.0034(8) 0.0003(8)
C4A 0.0329(10) 0.0266(11) 0.0236(10) 0.0005(8) 0.0004(8) -0.0004(8)
C5A 0.0377(11) 0.0348(12) 0.0264(10) -0.0044(9) 0.0068(9) 0.0010(9)
C6A 0.0286(10) 0.0420(13) 0.0322(11) -0.0031(10) 0.0083(9) 0.0006(9)
C7A 0.0249(9) 0.0346(12) 0.0306(11) -0.0011(9) 0.0037(8) -0.0020(9)
C9A 0.0174(8) 0.0322(11) 0.0343(11) -0.0041(9) -0.0001(8) 0.0002(8)
C10A 0.0266(10) 0.0308(11) 0.0414(13) -0.0058(10) -0.0004(9) -0.0012(9)
C11A 0.0314(10) 0.0365(12) 0.0360(12) -0.0108(10) -0.0039(9) 0.0002(9)
C12A 0.0269(10) 0.0412(13) 0.0324(11) -0.0045(10) -0.0053(9) 0.0010(9)
C13A 0.0178(8) 0.0309(11) 0.0394(12) -0.0046(10) -0.0025(8) -0.0005(8)
C15A 0.0247(9) 0.0298(11) 0.0322(11) 0.0047(9) -0.0015(8) 0.0008(8)
C16A 0.0285(10) 0.0296(11) 0.0366(12) 0.0020(10) -0.0033(9) 0.0039(8)
C17A 0.0347(11) 0.0232(10) 0.0371(12) 0.0020(9) 0.0021(9) -0.0016(9)
C18A 0.0292(10) 0.0283(11) 0.0323(11) 0.0006(9) 0.0019(8) -0.0029(8)
C19A 0.0244(9) 0.0269(10) 0.0271(10) 0.0029(8) 0.0017(8) -0.0006(8)
C21A 0.0189(8) 0.0290(11) 0.0300(10) -0.0010(9) 0.0018(7) 0.0006(8)
C22A 0.0272(9) 0.0385(12) 0.0319(11) -0.0046(10) 0.0065(9) 0.0021(9)
C23A 0.0315(10) 0.0346(12) 0.0410(13) -0.0082(10) 0.0078(10) 0.0076(9)
C24A 0.0285(10) 0.0287(11) 0.0388(12) -0.0025(10) 0.0003(9) 0.0051(9)
C25A 0.0277(9) 0.0258(10) 0.0238(9) 0.0011(8) 0.0036(7) -0.0011(8)
C26A 0.0159(8) 0.0313(11) 0.0373(11) -0.0083(9) -0.0049(8) 0.0011(8)
C27A 0.0265(9) 0.0253(10) 0.0231(9) 0.0032(8) -0.0014(8) -0.0006(8)
C28A 0.0178(8) 0.0293(10) 0.0259(10) -0.0044(8) -0.0003(7) 0.0012(7)
C41A 0.0380(11) 0.0354(12) 0.0307(11) -0.0035(10) -0.0048(9) -0.0021(10)
C42A 0.0295(11) 0.0366(13) 0.0607(17) -0.0020(12) 0.0026(11) -0.0052(10)
C43A 0.076(2) 0.076(3) 0.019(3) 0.023(2) -0.007(2) -0.034(2)
Cl1A 0.0690(8) 0.1007(11) 0.1884(19) -0.0635(13) 0.0312(12) 0.0019(8)
Cl2A 0.0825(7) 0.1290(12) 0.1282(10) 0.0675(9) -0.0276(7) -0.0273(8)
C43B 0.076(2) 0.076(3) 0.019(3) 0.023(2) -0.007(2) -0.034(2)
Cl1B 0.0690(8) 0.1007(11) 0.1884(19) -0.0635(13) 0.0312(12) 0.0019(8)
Cl2B 0.0825(7) 0.1290(12) 0.1282(10) 0.0675(9) -0.0276(7) -0.0273(8)
Cl1M 0.0655(5) 0.0683(5) 0.1010(7) -0.0191(5) -0.0177(5) -0.0047(4)
Cl2M 0.0752(5) 0.0550(4) 0.0484(4) -0.0013(3) 0.0034(4) 0.0066(4)
C43M 0.0536(16) 0.0612(18) 0.0413(15) 0.0055(13) -0.0017(13) 0.0094(14)
O1A 0.0280(7) 0.0328(8) 0.0224(7) -0.0054(6) 0.0023(6) -0.0009(6)
C29A 0.0432(12) 0.0336(12) 0.0347(12) -0.0024(10) 0.0047(10) -0.0035(10)
C30A 0.0489(14) 0.0414(14) 0.0322(12) -0.0090(11) 0.0002(11) -0.0031(11)
C31A 0.078(2) 0.0404(15) 0.0565(18) -0.0165(14) -0.0018(16) -0.0026(15)
O2A 0.0192(6) 0.0318(8) 0.0404(9) -0.0101(7) -0.0056(6) -0.0005(6)
C32A 0.0279(11) 0.0460(14) 0.0550(15) -0.0217(12) -0.0074(11) 0.0075(10)
C33A 0.0391(13) 0.0477(15) 0.0549(16) -0.0221(13) -0.0124(12) 0.0035(11)
C34A 0.065(2) 0.110(3) 0.144(3) -0.097(3) -0.037(2) 0.030(2)
O3A 0.0273(7) 0.0241(7) 0.0367(8) -0.0021(6) -0.0044(6) -0.0011(6)
C35A 0.0392(12) 0.0350(12) 0.0355(12) -0.0044(10) -0.0026(10) 0.0033(10)
C36A 0.0393(12) 0.0324(12) 0.0483(14) -0.0080(11) -0.0077(11) 0.0071(10)
C37A 0.074(2) 0.0446(16) 0.0607(18) -0.0222(14) -0.0228(16) 0.0140(14)
O4A 0.0187(6) 0.0248(7) 0.0314(7) -0.0055(6) 0.0030(5) 0.0020(5)
C38A 0.0218(9) 0.0372(12) 0.0367(12) -0.0112(10) 0.0001(8) 0.0026(8)
C39A 0.0300(10) 0.0357(12) 0.0388(12) -0.0115(10) 0.0061(9) 0.0025(9)
C40A 0.0462(15) 0.0635(19) 0.0675(19) -0.0366(16) 0.0022(14) -0.0036(14)
S2M 0.0251(2) 0.0387(3) 0.0282(3) -0.0058(2) 0.00173(19) 0.0046(2)
S8M 0.0206(2) 0.0516(4) 0.0443(3) -0.0077(3) -0.0039(2) -0.0048(2)
S14M 0.0243(2) 0.0373(3) 0.0401(3) -0.0032(3) 0.0109(2) 0.0009(2)
S20M 0.0206(2) 0.0387(3) 0.0372(3) -0.0082(2) -0.0023(2) -0.0040(2)
O5M 0.0596(12) 0.0713(13) 0.0307(9) 0.0095(9) 0.0045(9) -0.0121(11)
O6M 0.0445(10) 0.0462(11) 0.0614(13) 0.0094(10) 0.0021(9) -0.0149(9)
C1M 0.0193(8) 0.0305(11) 0.0248(10) 0.0020(8) 0.0025(7) 0.0004(8)
C3M 0.0274(9) 0.0261(10) 0.0271(10) -0.0035(8) -0.0005(8) -0.0003(8)
C4M 0.0374(10) 0.0273(11) 0.0247(10) -0.0020(9) -0.0005(8) -0.0050(9)
C5M 0.0429(12) 0.0325(12) 0.0262(10) 0.0012(9) -0.0069(9) -0.0010(9)
C6M 0.0342(10) 0.0319(11) 0.0360(12) -0.0021(10) -0.0115(9) 0.0042(9)
C7M 0.0257(9) 0.0287(11) 0.0331(11) -0.0037(9) -0.0040(8) 0.0005(8)
C9M 0.0161(8) 0.0335(11) 0.0426(12) 0.0019(10) 0.0018(8) -0.0003(8)
C10M 0.0221(9) 0.0302(12) 0.0598(16) 0.0047(11) 0.0033(10) -0.0021(9)
C11M 0.0259(10) 0.0388(13) 0.0486(14) 0.0136(11) 0.0076(10) 0.0008(9)
C12M 0.0216(9) 0.0427(13) 0.0380(12) 0.0110(10) 0.0062(9) 0.0043(9)
C13M 0.0141(8) 0.0324(11) 0.0383(12) 0.0035(9) 0.0023(8) 0.0006(8)
C15M 0.0247(9) 0.0315(11) 0.0268(10) -0.0033(9) 0.0010(8) -0.0011(8)
C16M 0.0296(10) 0.0302(11) 0.0312(11) -0.0021(9) -0.0011(9) 0.0027(9)
C17M 0.0380(11) 0.0327(12) 0.0278(11) -0.0003(9) -0.0021(9) -0.0054(10)
C18M 0.0293(10) 0.0330(11) 0.0261(10) -0.0032(9) 0.0014(8) -0.0074(9)
C19M 0.0239(9) 0.0346(11) 0.0227(10) -0.0051(8) 0.0001(8) -0.0046(8)
C21M 0.0190(8) 0.0342(11) 0.0275(10) -0.0001(9) 0.0020(8) -0.0014(8)
C22M 0.0255(9) 0.0433(13) 0.0317(11) 0.0088(10) -0.0041(8) -0.0044(9)
C23M 0.0264(10) 0.0415(13) 0.0421(13) 0.0137(10) -0.0049(9) 0.0010(9)
C24M 0.0280(10) 0.0288(11) 0.0405(12) 0.0061(10) 0.0011(9) 0.0004(9)
C25M 0.0256(9) 0.0261(10) 0.0249(10) -0.0017(8) -0.0028(8) -0.0003(8)
C26M 0.0142(8) 0.0319(11) 0.0359(11) 0.0085(9) 0.0026(8) 0.0016(7)
C27M 0.0236(9) 0.0261(10) 0.0250(10) -0.0025(8) 0.0019(8) -0.0017(8)
C28M 0.0164(8) 0.0306(10) 0.0246(9) 0.0034(8) 0.0007(7) 0.0006(7)
C41M 0.0443(13) 0.0427(14) 0.0284(11) 0.0019(10) 0.0031(10) -0.0072(11)
C42M 0.0346(11) 0.0381(13) 0.0429(13) -0.0026(11) 0.0031(10) -0.0102(10)
O1M 0.0263(7) 0.0314(8) 0.0260(7) 0.0027(6) 0.0003(6) -0.0006(6)
C29M 0.0525(14) 0.0321(13) 0.0367(13) 0.0031(10) -0.0058(11) -0.0032(11)
C30M 0.0574(16) 0.0481(15) 0.0393(14) 0.0125(12) -0.0046(12) 0.0046(13)
C31M 0.0643(18) 0.0439(16) 0.068(2) 0.0174(15) -0.0121(16) 0.0037(15)
O2M 0.0173(6) 0.0330(8) 0.0354(8) 0.0077(7) 0.0055(6) 0.0000(6)
C32M 0.0198(9) 0.0440(14) 0.0434(13) 0.0162(11) 0.0045(9) 0.0039(9)
C33M 0.0272(9) 0.0352(12) 0.0352(12) 0.0079(10) 0.0062(9) -0.0004(9)
C34M 0.0362(12) 0.0445(14) 0.0554(16) 0.0165(13) -0.0019(12) -0.0010(11)
O3M 0.0241(7) 0.0283(8) 0.0380(9) -0.0009(7) 0.0041(6) -0.0001(6)
C35M 0.0324(11) 0.0411(13) 0.0401(13) 0.0071(11) 0.0045(10) 0.0068(10)
C36M 0.0345(11) 0.0377(13) 0.0472(14) 0.0050(11) 0.0041(11) 0.0033(10)
C37M 0.072(2) 0.0392(15) 0.0638(19) 0.0150(14) 0.0155(17) 0.0083(14)
O4M 0.0168(6) 0.0322(8) 0.0301(7) 0.0021(6) -0.0010(5) 0.0028(6)
C38M 0.0257(9) 0.0345(12) 0.0334(12) 0.0080(9) -0.0013(9) 0.0018(8)
C39M 0.0353(11) 0.0339(12) 0.0485(14) 0.0084(11) -0.0132(11) 0.0039(10)
C40M 0.0597(18) 0.067(2) 0.085(2) 0.0432(18) -0.0195(17) -0.0138(16)

loop_
_atom_type_symbol
_atom_type_description
_atom_type_scat_dispersion_real
_atom_type_scat_dispersion_imag
_atom_type_scat_source
C C 0.0033 0.0016 'International Tables Vol C Tables 4.2.6.8 and 6.1.1.4'
H H 0.0000 0.0000 'International Tables Vol C Tables 4.2.6.8 and 6.1.1.4'
O O 0.0106 0.0060 'International Tables Vol C Tables 4.2.6.8 and 6.1.1.4'
S S 0.1246 0.1234 'International Tables Vol C Tables 4.2.6.8 and 6.1.1.4'
Cl Cl 0.1484 0.1585 'International Tables Vol C Tables 4.2.6.8 and 6.1.1.4'

loop_
_geom_angle_atom_site_label_1
_geom_angle_atom_site_label_2
_geom_angle_atom_site_label_3
_geom_angle
_geom_angle_site_symmetry_1
_geom_angle_site_symmetry_3
_geom_angle_publ_flag
C3A S2A C1A 106.39(10) . . ?
C7A S8A C9A 107.87(11) . . ?
C15A S14A C13A 110.56(10) . . ?
C19A S20A C21A 111.91(10) . . ?
C24A C1A C28A 122.6(2) . . ?
C24A C1A S2A 113.33(17) . . ?
C28A C1A S2A 123.46(16) . . ?
C25A C3A C4A 121.4(2) . . ?
C25A C3A S2A 118.50(17) . . ?
C4A C3A S2A 119.35(16) . . ?
C5A C4A C3A 120.5(2) . . ?
C5A C4A C41A 115.6(2) . . ?
C3A C4A C41A 123.9(2) . . ?
C6A C5A C4A 117.8(2) . . ?
C5A C6A C7A 122.3(2) . . ?
C25A C7A C6A 120.6(2) . . ?
C25A C7A S8A 120.28(18) . . ?
C6A C7A S8A 118.67(17) . . ?
C10A C9A C26A 121.8(2) . . ?
C10A C9A S8A 114.93(18) . . ?
C26A C9A S8A 122.65(17) . . ?
C11A C10A C9A 118.5(2) . . ?
C10A C11A C12A 120.6(2) . . ?
C13A C12A C11A 121.0(2) . . ?
C26A C13A C12A 119.4(2) . . ?
C26A C13A S14A 122.67(17) . . ?
C12A C13A S14A 117.42(18) . . ?
C27A C15A C16A 122.01(19) . . ?
C27A C15A S14A 122.19(17) . . ?
C16A C15A S14A 115.45(16) . . ?
C17A C16A C15A 122.2(2) . . ?
C16A C17A C18A 116.7(2) . . ?
C17A C18A C42A 113.4(2) . . ?
C17A C18A C19A 121.4(2) . . ?
C42A C18A C19A 125.2(2) . . ?
C27A C19A C18A 121.98(19) . . ?
C27A C19A S20A 118.08(17) . . ?
C18A C19A S20A 119.25(16) . . ?
C28A C21A C22A 117.9(2) . . ?
C28A C21A S20A 123.79(17) . . ?
C22A C21A S20A 117.79(17) . . ?
C21A C22A C23A 122.6(2) . . ?
C24A C23A C22A 120.0(2) . . ?
C23A C24A C1A 117.8(2) . . ?
C7A C25A C3A 117.5(2) . . ?
C7A C25A O1A 121.2(2) . . ?
C3A C25A O1A 121.3(2) . . ?
O2A C26A C13A 118.9(2) . . ?
O2A C26A C9A 122.3(2) . . ?
C13A C26A C9A 118.7(2) . . ?
C19A C27A C15A 115.8(2) . . ?
C19A C27A O3A 121.14(18) . . ?
C15A C27A O3A 123.00(18) . . ?
O4A C28A C21A 118.83(19) . . ?
O4A C28A C1A 122.07(19) . . ?
C21A C28A C1A 119.06(19) . . ?
O5A C41A C4A 125.3(2) . . ?
O6A C42A C18A 125.6(2) . . ?
Cl1A C43A Cl2A 124.1(4) . . ?
Cl2B C43B Cl1B 111.0(5) . . ?
Cl1M C43M Cl2M 112.91(17) . . ?
C25A O1A C29A 114.08(16) . . ?
C30A C29A O1A 109.39(19) . . ?
C29A C30A C31A 112.3(2) . . ?
C26A O2A C32A 117.96(17) . . ?
O2A C32A C33A 110.2(2) . . ?
C34A C33A C32A 115.7(3) . . ?
C27A O3A C35A 117.82(17) . . ?
O3A C35A C36A 106.9(2) . . ?
C37A C36A C35A 112.3(2) . . ?
C28A O4A C38A 117.81(15) . . ?
O4A C38A C39A 111.57(18) . . ?
C38A C39A C40A 114.8(2) . . ?
C3M S2M C1M 107.88(10) . . ?
C7M S8M C9M 108.14(10) . . ?
C15M S14M C13M 109.88(10) . . ?
C19M S20M C21M 111.54(10) . . ?
C24M C1M C28M 121.8(2) . . ?
C24M C1M S2M 112.95(17) . . ?
C28M C1M S2M 124.49(16) . . ?
C25M C3M C4M 121.4(2) . . ?
C25M C3M S2M 117.84(17) . . ?
C4M C3M S2M 120.02(17) . . ?
C5M C4M C3M 119.8(2) . . ?
C5M C4M C41M 116.2(2) . . ?
C3M C4M C41M 124.0(2) . . ?
C6M C5M C4M 118.8(2) . . ?
C5M C6M C7M 121.5(2) . . ?
C25M C7M C6M 121.1(2) . . ?
C25M C7M S8M 120.06(18) . . ?
C6M C7M S8M 118.42(17) . . ?
C10M C9M C26M 120.9(2) . . ?
C10M C9M S8M 116.03(19) . . ?
C26M C9M S8M 122.46(18) . . ?
C11M C10M C9M 119.6(2) . . ?
C10M C11M C12M 120.0(2) . . ?
C13M C12M C11M 120.9(2) . . ?
C26M C13M C12M 119.7(2) . . ?
C26M C13M S14M 122.72(17) . . ?
C12M C13M S14M 116.91(18) . . ?
C27M C15M C16M 123.0(2) . . ?
C27M C15M S14M 120.07(17) . . ?
C16M C15M S14M 116.46(16) . . ?
C17M C16M C15M 122.1(2) . . ?
C16M C17M C18M 116.2(2) . . ?
C17M C18M C19M 121.8(2) . . ?
C17M C18M C42M 113.3(2) . . ?
C19M C18M C42M 124.7(2) . . ?
C27M C19M C18M 122.1(2) . . ?
C27M C19M S20M 117.74(17) . . ?
C18M C19M S20M 119.52(16) . . ?
C28M C21M C22M 118.1(2) . . ?
C28M C21M S20M 123.95(17) . . ?
C22M C21M S20M 117.39(17) . . ?
C21M C22M C23M 121.8(2) . . ?
C24M C23M C22M 120.8(2) . . ?
C23M C24M C1M 117.8(2) . . ?
C7M C25M C3M 117.3(2) . . ?
C7M C25M O1M 121.8(2) . . ?
C3M C25M O1M 120.92(19) . . ?
O2M C26M C13M 119.1(2) . . ?
O2M C26M C9M 121.9(2) . . ?
C13M C26M C9M 119.0(2) . . ?
C15M C27M C19M 114.6(2) . . ?
C15M C27M O3M 123.58(18) . . ?
C19M C27M O3M 121.52(19) . . ?
O4M C28M C21M 118.4(2) . . ?
O4M C28M C1M 122.00(18) . . ?
C21M C28M C1M 119.60(19) . . ?
O5M C41M C4M 125.2(3) . . ?
O6M C42M C18M 125.3(2) . . ?
C25M O1M C29M 113.66(17) . . ?
C30M C29M O1M 109.7(2) . . ?
C29M C30M C31M 112.8(2) . . ?
C26M O2M C32M 117.60(15) . . ?
O2M C32M C33M 111.31(17) . . ?
C32M C33M C34M 115.2(2) . . ?
C27M O3M C35M 119.25(18) . . ?
O3M C35M C36M 106.3(2) . . ?
C37M C36M C35M 112.9(2) . . ?
C28M O4M C38M 116.72(15) . . ?
O4M C38M C39M 111.51(18) . . ?
C40M C39M C38M 113.1(2) . . ?

loop_
_geom_bond_atom_site_label_1
_geom_bond_atom_site_label_2
_geom_bond_distance
_geom_bond_site_symmetry_2
_geom_bond_publ_flag
S2A C3A 1.720(2) . ?
S2A C1A 1.776(2) . ?
S8A C7A 1.734(2) . ?
S8A C9A 1.777(2) . ?
S14A C15A 1.722(2) . ?
S14A C13A 1.831(2) . ?
S20A C19A 1.735(2) . ?
S20A C21A 1.833(2) . ?
O5A C41A 1.212(3) . ?
O6A C42A 1.246(3) . ?
C1A C24A 1.410(3) . ?
C1A C28A 1.440(3) . ?
C3A C25A 1.365(3) . ?
C3A C4A 1.420(3) . ?
C4A C5A 1.351(3) . ?
C4A C41A 1.460(3) . ?
C5A C6A 1.348(3) . ?
C6A C7A 1.406(3) . ?
C7A C25A 1.352(3) . ?
C9A C10A 1.413(3) . ?
C9A C26A 1.447(3) . ?
C10A C11A 1.394(4) . ?
C11A C12A 1.425(4) . ?
C12A C13A 1.416(3) . ?
C13A C26A 1.402(3) . ?
C15A C27A 1.381(3) . ?
C15A C16A 1.458(3) . ?
C16A C17A 1.356(3) . ?
C17A C18A 1.375(3) . ?
C18A C42A 1.450(3) . ?
C18A C19A 1.472(3) . ?
C19A C27A 1.369(3) . ?
C21A C28A 1.394(3) . ?
C21A C22A 1.410(3) . ?
C22A C23A 1.426(3) . ?
C23A C24A 1.382(4) . ?
C25A O1A 1.377(3) . ?
C26A O2A 1.380(3) . ?
C27A O3A 1.420(3) . ?
C28A O4A 1.382(3) . ?
C43A Cl1A 1.715(6) . ?
C43A Cl2A 1.785(6) . ?
C43B Cl2B 1.709(9) . ?
C43B Cl1B 1.727(9) . ?
Cl1M C43M 1.787(3) . ?
Cl2M C43M 1.821(3) . ?
O1A C29A 1.504(3) . ?
C29A C30A 1.504(3) . ?
C30A C31A 1.576(4) . ?
O2A C32A 1.437(3) . ?
C32A C33A 1.526(4) . ?
C33A C34A 1.506(5) . ?
O3A C35A 1.447(3) . ?
C35A C36A 1.572(4) . ?
C36A C37A 1.537(4) . ?
O4A C38A 1.439(3) . ?
C38A C39A 1.521(3) . ?
C39A C40A 1.538(4) . ?
S2M C3M 1.730(2) . ?
S2M C1M 1.774(2) . ?
S8M C7M 1.728(2) . ?
S8M C9M 1.773(3) . ?
S14M C15M 1.728(2) . ?
S14M C13M 1.832(2) . ?
S20M C19M 1.736(2) . ?
S20M C21M 1.834(2) . ?
O5M C41M 1.214(3) . ?
O6M C42M 1.259(3) . ?
C1M C24M 1.414(3) . ?
C1M C28M 1.445(3) . ?
C3M C25M 1.371(3) . ?
C3M C4M 1.410(3) . ?
C4M C5M 1.366(3) . ?
C4M C41M 1.445(3) . ?
C5M C6M 1.339(4) . ?
C6M C7M 1.402(3) . ?
C7M C25M 1.358(3) . ?
C9M C10M 1.419(3) . ?
C9M C26M 1.437(3) . ?
C10M C11M 1.380(4) . ?
C11M C12M 1.428(4) . ?
C12M C13M 1.411(3) . ?
C13M C26M 1.399(3) . ?
C15M C27M 1.377(3) . ?
C15M C16M 1.444(3) . ?
C16M C17M 1.361(3) . ?
C17M C18M 1.371(3) . ?
C18M C19M 1.459(3) . ?
C18M C42M 1.462(3) . ?
C19M C27M 1.384(3) . ?
C21M C28M 1.393(3) . ?
C21M C22M 1.411(3) . ?
C22M C23M 1.427(4) . ?
C23M C24M 1.381(4) . ?
C25M O1M 1.379(3) . ?
C26M O2M 1.395(3) . ?
C27M O3M 1.410(3) . ?
C28M O4M 1.378(3) . ?
O1M C29M 1.510(3) . ?
C29M C30M 1.491(4) . ?
C30M C31M 1.570(4) . ?
O2M C32M 1.441(3) . ?
C32M C33M 1.518(3) . ?
C33M C34M 1.534(3) . ?
O3M C35M 1.436(3) . ?
C35M C36M 1.578(4) . ?
C36M C37M 1.525(4) . ?
O4M C38M 1.442(3) . ?
C38M C39M 1.514(3) . ?
C39M C40M 1.513(4) . ?
